data_4341473
loop_
_publ_author_name
'Johnson, Brittany J.'
'Lindeman, Sergey V.'
'Mankad, Neal P.'

_publ_section_title
;
 Assembly, Structure, and Reactivity of Cu4S and Cu3S Models for the
 Nitrous Oxide Reductase Active Site, CuZ*.
;
_journal_issue 19
_journal_name_full 'Inorganic chemistry'
_journal_page_first 10611
_journal_page_last 10619
_journal_paper_doi 10.1021/ic501720h
_journal_volume 53
_journal_year 2014
_chemical_formula_moiety 'C72 H63 Cu3 N3 P6 S1'
_chemical_formula_sum 'C72 H63 Cu3 N3 P6 S'
_chemical_formula_weight 1378.75
_chemical_name_systematic
;
 ? 
;
_space_group_crystal_system trigonal
_space_group_IT_number 147
_space_group_name_Hall '-P 3'
_space_group_name_H-M_alt 'P -3'
_symmetry_space_group_name_Hall '-P 3'
_symmetry_space_group_name_H-M 'P -3'
_atom_sites_solution_hydrogens geom
_atom_sites_solution_primary direct
_atom_sites_solution_secondary difmap
_audit_creation_date 2013-10-14
_audit_creation_method
;
Olex2 1.2
(compiled 2013.09.17 svn.r2790 for OlexSys, GUI svn.r4601)
;
_cell_angle_alpha 90.00
_cell_angle_beta 90.00
_cell_angle_gamma 120.00
_cell_formula_units_Z 2
_cell_length_a 22.6945(7)
_cell_length_b 22.6945(7)
_cell_length_c 9.9881(5)
_cell_measurement_reflns_used 7276
_cell_measurement_temperature 100.00(10)
_cell_measurement_theta_max 72.5900
_cell_measurement_theta_min 4.4000
_cell_volume 4455.1(3)
_computing_cell_refinement
;
CrysAlisPro, Agilent Technologies,
Version 1.171.36.28 (release 01-02-2013 CrysAlis171 .NET)
(compiled Feb  1 2013,16:14:44)
;
_computing_data_collection
;
CrysAlisPro, Agilent Technologies,
Version 1.171.36.28 (release 01-02-2013 CrysAlis171 .NET)
(compiled Feb  1 2013,16:14:44)
;
_computing_data_reduction
;
CrysAlisPro, Agilent Technologies,
Version 1.171.36.28 (release 01-02-2013 CrysAlis171 .NET)
(compiled Feb  1 2013,16:14:44)
;
_computing_molecular_graphics
;
O. V. Dolomanov, L. J. Bourhis, R. J. Gildea, J. A. K. Howard and H. Puschmann,
OLEX2: a complete structure solution, refinement and analysis program.
J. Appl. Cryst. (2009). 42, 339-341.
;
_computing_publication_material
;
O. V. Dolomanov, L. J. Bourhis, R. J. Gildea, J. A. K. Howard and H. Puschmann,
OLEX2: a complete structure solution, refinement and analysis program.
J. Appl. Cryst. (2009). 42, 339-341.
;
_computing_structure_refinement
;
SHELX, G.M. Sheldrick, Acta Cryst.
(2008). A64, 112-122
;
_computing_structure_solution
;
SHELX, G.M. Sheldrick, Acta Cryst.
(2008). A64, 112-122
;
_diffrn_ambient_temperature 100.00(10)
_diffrn_detector_area_resol_mean 10.3756
_diffrn_measured_fraction_theta_full 0.9996
_diffrn_measured_fraction_theta_max 0.9815
_diffrn_measurement_device_type 'SuperNova, Dual, Cu at zero, Atlas'
_diffrn_measurement_method '\w scans'
_diffrn_orient_matrix_UB_11 -0.0207585000
_diffrn_orient_matrix_UB_12 -0.0753975000
_diffrn_orient_matrix_UB_13 -0.0167932000
_diffrn_orient_matrix_UB_21 0.0742727000
_diffrn_orient_matrix_UB_22 0.0179814000
_diffrn_orient_matrix_UB_23 0.0239349000
_diffrn_orient_matrix_UB_31 -0.0140128000
_diffrn_orient_matrix_UB_32 -0.0115033000
_diffrn_orient_matrix_UB_33 0.1513397000
_diffrn_radiation_monochromator mirror
_diffrn_radiation_type 'Cu K\a'
_diffrn_radiation_wavelength 1.5418
_diffrn_reflns_av_R_equivalents 0.0556
_diffrn_reflns_av_unetI/netI 0.0334
_diffrn_reflns_limit_h_max 28
_diffrn_reflns_limit_h_min -27
_diffrn_reflns_limit_k_max 28
_diffrn_reflns_limit_k_min -27
_diffrn_reflns_limit_l_max 11
_diffrn_reflns_limit_l_min -10
_diffrn_reflns_number 28120
_diffrn_reflns_theta_full 72.00
_diffrn_reflns_theta_max 73.61
_diffrn_reflns_theta_min 3.90
_diffrn_source 'SuperNova (Cu) X-ray Source'
_exptl_absorpt_coefficient_mu 2.321
_exptl_absorpt_correction_T_max 0.919
_exptl_absorpt_correction_T_min 0.470
_exptl_absorpt_correction_type gaussian
_exptl_absorpt_process_details
;
CrysAlisPro, Agilent Technologies,
Version 1.171.36.28 (release 01-02-2013 CrysAlis171 .NET)
(compiled Feb  1 2013,16:14:44)
Numerical absorption correction based on gaussian integration over
            a multifaceted crystal model
;
_exptl_crystal_colour
;
;
_exptl_crystal_colour_primary yellow
_exptl_crystal_density_diffrn 1.028
_exptl_crystal_density_method 'not measured'
_exptl_crystal_description needle
_exptl_crystal_F_000 1418
_exptl_crystal_size_max 0.7300
_exptl_crystal_size_mid 0.0498
_exptl_crystal_size_min 0.0379
_refine_diff_density_max 0.746
_refine_diff_density_min -0.701
_refine_diff_density_rms 0.083
_refine_ls_extinction_method none
_refine_ls_goodness_of_fit_ref 1.055
_refine_ls_hydrogen_treatment mixed
_refine_ls_matrix_type full
_refine_ls_number_parameters 310
_refine_ls_number_reflns 5901
_refine_ls_number_restraints 270
_refine_ls_restrained_S_all 1.041
_refine_ls_R_factor_all 0.0876
_refine_ls_R_factor_gt 0.0773
_refine_ls_shift/su_max 0.001
_refine_ls_shift/su_mean 0.000
_refine_ls_structure_factor_coef Fsqd
_refine_ls_weighting_details 'calc w=1/[\s^2^(Fo^2^)+(0.1192P)^2^+5.3986P] where P=(Fo^2^+2Fc^2^)/3'
_refine_ls_weighting_scheme calc
_refine_ls_wR_factor_gt 0.2178
_refine_ls_wR_factor_ref 0.2253
_reflns_number_gt 4785
_reflns_number_total 5901
_reflns_threshold_expression >2sigma(I)
_cod_data_source_file ic501720h_si_002.cif
_cod_data_source_block neal1f
_cod_database_code 4341473
_chemical_oxdiff_formula 'Cu3 S P6 C72 H63 N3'
_reflns_odcompleteness_completeness 99.96
_reflns_odcompleteness_iscentric 1
_reflns_odcompleteness_theta 66.97
_olex2_refinement_description
;
1. Fixed Uiso
 At 1.2 times of:
  All C(H) groups, All N(H) groups
2. Restrained planarity
 C11A, C12A, C13A, C14A, C15A, C16A
 with sigma of 0.1
 C11B, C12B, C13B, C14B, C15B, C16B
 with sigma of 0.1
 C21A, C22A, C23A, C24A, C25A, C26A
 with sigma of 0.1
 C21B, C22B, C23B, C24B, C25B, C26B
 with sigma of 0.1
 C31A, C32A, C33A, C34A, C35A, C36A
 with sigma of 0.1
 C31B, C32B, C33B, C34B, C35B, C36B
 with sigma of 0.1
3. Rigid bond restraints
 C11A, C12A, C13A, C14A, C15A, C16A
 with sigma for 1-2 distances of 0.01 and sigma for 1-3 distances of 0.01
 C11B, C12B, C13B, C14B, C15B, C16B
 with sigma for 1-2 distances of 0.01 and sigma for 1-3 distances of 0.01
 C21A, C22A, C23A, C24A, C25A, C26A
 with sigma for 1-2 distances of 0.01 and sigma for 1-3 distances of 0.01
 C21B, C22B, C23B, C24B, C25B, C26B
 with sigma for 1-2 distances of 0.01 and sigma for 1-3 distances of 0.01
 C31A, C32A, C33A, C34A, C35A, C36A
 with sigma for 1-2 distances of 0.01 and sigma for 1-3 distances of 0.01
 C31B, C32B, C33B, C34B, C35B, C36B
 with sigma for 1-2 distances of 0.01 and sigma for 1-3 distances of 0.01
4. Uiso/Uaniso restraints and constraints
Uanis(C11B) = Uanis(C11A)
Uanis(C12B) = Uanis(C12A)
Uanis(C13B) = Uanis(C13A)
Uanis(C21A) = Uanis(C21B)
Uanis(C31A) = Uanis(C31B)
Uanis(C35A) = Uanis(C35B)
Uanis(C36A) = Uanis(C36B)
Uanis(C25A) = Uanis(C25B)
Uanis(C26A) = Uanis(C26B)
Uanis(C23A) = Uanis(C23B)
Uanis(C22A) = Uanis(C22B)
Uanis(C24A) = Uanis(C24B)
Uanis(C14B) = Uanis(C14A)
Uanis(C15A) = Uanis(C15B)
Uanis(C16A) = Uanis(C16B)
Uanis(C33B) = Uanis(C33A)
Uanis(C34B) = Uanis(C34A)
Uanis(C32A) = Uanis(C32B)
5. Same fragment restrains
{C11A, C12A, C13A, C14A, C15A, C16A}
as
{C11B, C12B, C13B, C14B, C15B, C16B}
{C11A, C12A, C13A, C14A, C15A, C16A}
as
{C21A, C22A, C23A, C24A, C25A, C26A}
{C11A, C12A, C13A, C14A, C15A, C16A}
as
{C21B, C22B, C23B, C24B, C25B, C26B}
{C11A, C12A, C13A, C14A, C15A, C16A}
as
{C31A, C32A, C33A, C34A, C35A, C36A}
{C11A, C12A, C13A, C14A, C15A, C16A}
as
{C31B, C32B, C33B, C34B, C35B, C36B}
6. Others
 Fixed Sof: C11A(0.66667) C12A(0.66667) H12A(0.66667) C13A(0.66667)
 H13A(0.66667) C14A(0.66667) H14A(0.66667) C15A(0.66667) H15A(0.66667)
 C16A(0.66667) H16A(0.66667) C11B(0.33333) C12B(0.33333) H12B(0.33333)
 C13B(0.33333) H13B(0.33333) C14B(0.33333) H14B(0.33333) C15B(0.33333)
 H15B(0.33333) C16B(0.33333) H16B(0.33333) C21A(0.66667) C22A(0.66667)
 H22A(0.66667) C23A(0.66667) H23A(0.66667) C24A(0.66667) H24A(0.66667)
 C25A(0.66667) H25A(0.66667) C26A(0.66667) H26A(0.66667) C21B(0.33333)
 C22B(0.33333) H22B(0.33333) C23B(0.33333) H23B(0.33333) C24B(0.33333)
 H24B(0.33333) C25B(0.33333) H25B(0.33333) C26B(0.33333) H26B(0.33333)
 C31A(0.66667) C32A(0.66667) H32A(0.66667) C33A(0.66667) H33A(0.66667)
 C34A(0.66667) H34A(0.66667) C35A(0.66667) H35A(0.66667) C36A(0.66667)
 H36A(0.66667) C31B(0.33333) C32B(0.33333) H32B(0.33333) C33B(0.33333)
 H33B(0.33333) C34B(0.33333) H34B(0.33333) C35B(0.33333) H35B(0.33333)
 C36B(0.33333) H36B(0.33333)
7.a Aromatic/amide H refined with riding coordinates:
 N1(H1), C12A(H12A), C13A(H13A), C14A(H14A), C15A(H15A), C16A(H16A),
 C12B(H12B), C13B(H13B), C14B(H14B), C15B(H15B), C16B(H16B), C22A(H22A),
 C23A(H23A), C24A(H24A), C25A(H25A), C26A(H26A), C22B(H22B), C23B(H23B),
 C24B(H24B), C25B(H25B), C26B(H26B), C32A(H32A), C33A(H33A), C34A(H34A),
 C35A(H35A), C36A(H36A), C32B(H32B), C33B(H33B), C34B(H34B), C35B(H35B),
 C36B(H36B), C46(H46), C45(H45), C42(H42), C44(H44), C43(H43)
;

loop_
_space_group_symop_id
_space_group_symop_operation_xyz
1 'x, y, z'
2 '-y, x-y, z'
3 '-x+y, -x, z'
4 '-x, -y, -z'
5 'y, -x+y, -z'
6 'x-y, x, -z'

loop_
_atom_site_label
_atom_site_type_symbol
_atom_site_fract_x
_atom_site_fract_y
_atom_site_fract_z
_atom_site_U_iso_or_equiv
_atom_site_adp_type
_atom_site_occupancy
_atom_site_symmetry_multiplicity
_atom_site_calc_flag
_atom_site_refinement_flags
_atom_site_disorder_assembly
_atom_site_disorder_group
Cu1 Cu 0.61019(3) 0.25220(3) 0.17397(6) 0.0531(2) Uani 1 1 d . . .
S1 S 0.6667 0.3333 0.02184(17) 0.0524(4) Uani 1 3 d S . .
P1 P 0.49678(5) 0.21346(5) 0.18872(11) 0.0532(3) Uani 1 1 d . . .
P2 P 0.54623(6) 0.35271(6) 0.29451(12) 0.0550(3) Uani 1 1 d . . .
N1 N 0.48402(18) 0.27104(19) 0.2699(4) 0.0602(9) Uani 1 1 d . A .
H1 H 0.4431 0.2582 0.3011 0.072 Uiso 1 1 calc R . .
C11A C 0.4522(4) 0.2031(4) 0.0274(9) 0.0570(18) Uani 0.67 1 d PDU A 1
C12A C 0.4795(6) 0.1893(4) -0.0859(11) 0.068(2) Uani 0.67 1 d PDU A 1
H12A H 0.5223 0.1913 -0.0808 0.081 Uiso 0.67 1 calc PR A 1
C13A C 0.4439(7) 0.1726(5) -0.2054(11) 0.091(3) Uani 0.67 1 d PDU A 1
H13A H 0.4614 0.1615 -0.2818 0.109 Uiso 0.67 1 calc PR A 1
C14A C 0.3819(7) 0.1723(10) -0.2138(12) 0.118(4) Uani 0.67 1 d PDU A 1
H14A H 0.3586 0.1644 -0.2968 0.142 Uiso 0.67 1 calc PR A 1
C15A C 0.3560(5) 0.1836(6) -0.0999(11) 0.107(3) Uani 0.67 1 d PDU A 1
H15A H 0.3130 0.1812 -0.1042 0.129 Uiso 0.67 1 calc PR A 1
C16A C 0.3893(4) 0.1982(5) 0.0212(9) 0.082(2) Uani 0.67 1 d PDU A 1
H16A H 0.3693 0.2048 0.0991 0.098 Uiso 0.67 1 calc PR A 1
C11B C 0.4426(8) 0.1843(10) 0.045(2) 0.0570(18) Uani 0.33 1 d PDU A 2
C12B C 0.4742(11) 0.2052(10) -0.079(2) 0.068(2) Uani 0.33 1 d PDU A 2
H12B H 0.5224 0.2305 -0.0830 0.081 Uiso 0.33 1 calc PR A 2
C13B C 0.4377(14) 0.1905(12) -0.197(2) 0.091(3) Uani 0.33 1 d PDU A 2
H13B H 0.4604 0.2037 -0.2810 0.109 Uiso 0.33 1 calc PR A 2
C14B C 0.3666(14) 0.156(2) -0.191(2) 0.118(4) Uani 0.33 1 d PDU A 2
H14B H 0.3397 0.1483 -0.2685 0.142 Uiso 0.33 1 calc PR A 2
C15B C 0.3374(9) 0.1328(12) -0.0689(18) 0.107(3) Uani 0.33 1 d PDU A 2
H15B H 0.2893 0.1051 -0.0656 0.129 Uiso 0.33 1 calc PR A 2
C16B C 0.3725(8) 0.1470(10) 0.0502(16) 0.082(2) Uani 0.33 1 d PDU A 2
H16B H 0.3492 0.1316 0.1330 0.098 Uiso 0.33 1 calc PR A 2
C21A C 0.4400(6) 0.1360(5) 0.2745(11) 0.0593(18) Uani 0.67 1 d PDU A 1
C22A C 0.3995(4) 0.0757(4) 0.2035(9) 0.076(2) Uani 0.67 1 d PDU A 1
H22A H 0.3999 0.0762 0.1083 0.091 Uiso 0.67 1 calc PR A 1
C23A C 0.3589(5) 0.0152(4) 0.2712(10) 0.099(3) Uani 0.67 1 d PDU A 1
H23A H 0.3328 -0.0259 0.2228 0.118 Uiso 0.67 1 calc PR A 1
C24A C 0.3565(7) 0.0151(6) 0.4101(10) 0.089(4) Uani 0.67 1 d PDU A 1
H24A H 0.3248 -0.0248 0.4566 0.107 Uiso 0.67 1 calc PR A 1
C25A C 0.3991(6) 0.0716(6) 0.4788(12) 0.086(3) Uani 0.67 1 d PDU A 1
H25A H 0.4008 0.0699 0.5737 0.103 Uiso 0.67 1 calc PR A 1
C26A C 0.4412(5) 0.1331(5) 0.4119(11) 0.073(3) Uani 0.67 1 d PDU A 1
H26A H 0.4705 0.1728 0.4617 0.088 Uiso 0.67 1 calc PR A 1
C21B C 0.4463(13) 0.1381(9) 0.298(2) 0.0593(18) Uani 0.33 1 d PDU A 2
C22B C 0.4323(8) 0.0750(7) 0.2476(16) 0.076(2) Uani 0.33 1 d PDU A 2
H22B H 0.4489 0.0723 0.1618 0.091 Uiso 0.33 1 calc PR A 2
C23B C 0.3942(10) 0.0156(8) 0.3221(19) 0.099(3) Uani 0.33 1 d PDU A 2
H23B H 0.3850 -0.0271 0.2869 0.118 Uiso 0.33 1 calc PR A 2
C24B C 0.3698(17) 0.0191(12) 0.448(2) 0.089(4) Uani 0.33 1 d PDU A 2
H24B H 0.3443 -0.0209 0.4999 0.107 Uiso 0.33 1 calc PR A 2
C25B C 0.3830(15) 0.0801(13) 0.495(2) 0.086(3) Uani 0.33 1 d PDU A 2
H25B H 0.3650 0.0825 0.5793 0.103 Uiso 0.33 1 calc PR A 2
C26B C 0.4225(13) 0.1394(11) 0.423(2) 0.073(3) Uani 0.33 1 d PDU A 2
H26B H 0.4333 0.1819 0.4617 0.088 Uiso 0.33 1 calc PR A 2
C31A C 0.5039(11) 0.3985(9) 0.2564(13) 0.0617(16) Uani 0.67 1 d PDU A 1
C32A C 0.4621(10) 0.3773(7) 0.1443(11) 0.124(7) Uani 0.67 1 d PDU A 1
H32A H 0.4542 0.3380 0.0956 0.149 Uiso 0.67 1 calc PR A 1
C33A C 0.4319(14) 0.4153(11) 0.1049(15) 0.192(12) Uani 0.67 1 d PDU A 1
H33A H 0.4017 0.4005 0.0305 0.230 Uiso 0.67 1 calc PR A 1
C34A C 0.4452(16) 0.4743(14) 0.1724(19) 0.143(4) Uani 0.67 1 d PDU A 1
H34A H 0.4287 0.5024 0.1380 0.171 Uiso 0.67 1 calc PR A 1
C35A C 0.4819(5) 0.4917(5) 0.2878(13) 0.079(3) Uani 0.67 1 d PDU A 1
H35A H 0.4856 0.5278 0.3419 0.094 Uiso 0.67 1 calc PR A 1
C36A C 0.5135(4) 0.4558(4) 0.3245(10) 0.0631(19) Uani 0.67 1 d PDU A 1
H36A H 0.5431 0.4710 0.3997 0.076 Uiso 0.67 1 calc PR A 1
C31B C 0.502(2) 0.3996(19) 0.236(3) 0.0617(16) Uani 0.33 1 d PDU A 2
C32B C 0.488(2) 0.3991(17) 0.100(2) 0.124(7) Uani 0.33 1 d PDU A 2
H32B H 0.4996 0.3740 0.0395 0.149 Uiso 0.33 1 calc PR A 2
C33B C 0.458(3) 0.435(2) 0.052(3) 0.192(12) Uani 0.33 1 d PDU A 2
H33B H 0.4477 0.4350 -0.0401 0.230 Uiso 0.33 1 calc PR A 2
C34B C 0.443(3) 0.472(3) 0.145(3) 0.143(4) Uani 0.33 1 d PDU A 2
H34B H 0.4222 0.4970 0.1149 0.171 Uiso 0.33 1 calc PR A 2
C35B C 0.4563(13) 0.4724(12) 0.279(3) 0.079(3) Uani 0.33 1 d PDU A 2
H35B H 0.4456 0.4980 0.3394 0.094 Uiso 0.33 1 calc PR A 2
C36B C 0.4858(9) 0.4358(9) 0.325(2) 0.0631(19) Uani 0.33 1 d PDU A 2
H36B H 0.4947 0.4355 0.4180 0.076 Uiso 0.33 1 calc PR A 2
C41 C 0.5528(2) 0.3606(2) 0.4763(5) 0.0557(10) Uani 1 1 d . A .
C46 C 0.4964(3) 0.3355(3) 0.5573(5) 0.0712(13) Uani 1 1 d . . .
H46 H 0.4523 0.3151 0.5186 0.085 Uiso 1 1 calc R A .
C45 C 0.5038(3) 0.3400(3) 0.6963(6) 0.0796(15) Uani 1 1 d . A .
H45 H 0.4647 0.3225 0.7520 0.095 Uiso 1 1 calc R . .
C42 C 0.6161(3) 0.3895(3) 0.5348(6) 0.0726(13) Uani 1 1 d . . .
H42 H 0.6556 0.4070 0.4801 0.087 Uiso 1 1 calc R A .
C44 C 0.5663(4) 0.3692(3) 0.7514(6) 0.0841(17) Uani 1 1 d . . .
H44 H 0.5713 0.3732 0.8459 0.101 Uiso 1 1 calc R A .
C43 C 0.6226(4) 0.3930(4) 0.6720(6) 0.0887(18) Uani 1 1 d . A .
H43 H 0.6664 0.4121 0.7116 0.106 Uiso 1 1 calc R . .

loop_
_atom_site_aniso_label
_atom_site_aniso_U_11
_atom_site_aniso_U_22
_atom_site_aniso_U_33
_atom_site_aniso_U_23
_atom_site_aniso_U_13
_atom_site_aniso_U_12
Cu1 0.0547(4) 0.0555(4) 0.0496(4) 0.0007(2) 0.0035(2) 0.0280(3)
S1 0.0568(6) 0.0568(6) 0.0436(9) 0.000 0.000 0.0284(3)
P1 0.0522(5) 0.0547(6) 0.0511(6) -0.0075(4) -0.0019(4) 0.0257(5)
P2 0.0537(6) 0.0557(6) 0.0569(6) -0.0091(5) -0.0010(4) 0.0282(5)
N1 0.0494(18) 0.060(2) 0.068(2) -0.0094(17) 0.0062(16) 0.0251(16)
C11A 0.076(4) 0.042(5) 0.055(4) 0.003(3) -0.007(3) 0.031(4)
C12A 0.088(4) 0.051(5) 0.055(3) -0.007(3) -0.005(2) 0.028(3)
C13A 0.135(6) 0.059(7) 0.057(3) -0.010(4) -0.018(3) 0.032(4)
C14A 0.132(8) 0.111(11) 0.083(5) -0.013(6) -0.051(5) 0.039(8)
C15A 0.089(5) 0.106(7) 0.109(6) -0.009(6) -0.043(4) 0.036(5)
C16A 0.078(4) 0.095(5) 0.079(4) -0.018(4) -0.017(3) 0.047(4)
C11B 0.076(4) 0.042(5) 0.055(4) 0.003(3) -0.007(3) 0.031(4)
C12B 0.088(4) 0.051(5) 0.055(3) -0.007(3) -0.005(2) 0.028(3)
C13B 0.135(6) 0.059(7) 0.057(3) -0.010(4) -0.018(3) 0.032(4)
C14B 0.132(8) 0.111(11) 0.083(5) -0.013(6) -0.051(5) 0.039(8)
C15B 0.089(5) 0.106(7) 0.109(6) -0.009(6) -0.043(4) 0.036(5)
C16B 0.078(4) 0.095(5) 0.079(4) -0.018(4) -0.017(3) 0.047(4)
C21A 0.057(3) 0.057(2) 0.067(4) -0.003(2) -0.001(3) 0.030(2)
C22A 0.078(5) 0.059(3) 0.073(5) -0.009(3) -0.004(3) 0.020(4)
C23A 0.091(7) 0.059(3) 0.103(6) -0.008(4) 0.012(5) 0.005(5)
C24A 0.081(7) 0.071(3) 0.103(6) 0.023(4) 0.017(6) 0.028(4)
C25A 0.101(8) 0.090(5) 0.072(5) 0.011(3) 0.028(4) 0.051(4)
C26A 0.078(7) 0.070(4) 0.067(4) -0.002(3) 0.007(4) 0.034(4)
C21B 0.057(3) 0.057(2) 0.067(4) -0.003(2) -0.001(3) 0.030(2)
C22B 0.078(5) 0.059(3) 0.073(5) -0.009(3) -0.004(3) 0.020(4)
C23B 0.091(7) 0.059(3) 0.103(6) -0.008(4) 0.012(5) 0.005(5)
C24B 0.081(7) 0.071(3) 0.103(6) 0.023(4) 0.017(6) 0.028(4)
C25B 0.101(8) 0.090(5) 0.072(5) 0.011(3) 0.028(4) 0.051(4)
C26B 0.078(7) 0.070(4) 0.067(4) -0.002(3) 0.007(4) 0.034(4)
C31A 0.067(3) 0.066(3) 0.056(4) -0.002(3) -0.001(4) 0.036(2)
C32A 0.21(2) 0.117(12) 0.085(7) -0.032(8) -0.068(10) 0.114(14)
C33A 0.34(3) 0.225(19) 0.127(10) -0.072(14) -0.129(16) 0.23(2)
C34A 0.197(10) 0.158(8) 0.143(9) -0.021(7) -0.062(9) 0.140(9)
C35A 0.088(9) 0.063(6) 0.092(4) 0.006(5) 0.008(6) 0.044(6)
C36A 0.067(6) 0.047(5) 0.073(3) 0.003(3) 0.011(4) 0.027(4)
C31B 0.067(3) 0.066(3) 0.056(4) -0.002(3) -0.001(4) 0.036(2)
C32B 0.21(2) 0.117(12) 0.085(7) -0.032(8) -0.068(10) 0.114(14)
C33B 0.34(3) 0.225(19) 0.127(10) -0.072(14) -0.129(16) 0.23(2)
C34B 0.197(10) 0.158(8) 0.143(9) -0.021(7) -0.062(9) 0.140(9)
C35B 0.088(9) 0.063(6) 0.092(4) 0.006(5) 0.008(6) 0.044(6)
C36B 0.067(6) 0.047(5) 0.073(3) 0.003(3) 0.011(4) 0.027(4)
C41 0.063(2) 0.051(2) 0.060(3) -0.0070(18) -0.0019(19) 0.0334(19)
C46 0.072(3) 0.077(3) 0.063(3) -0.007(2) 0.004(2) 0.036(3)
C45 0.102(4) 0.077(3) 0.069(3) 0.002(3) 0.016(3) 0.052(3)
C42 0.070(3) 0.083(3) 0.072(3) -0.016(3) -0.011(2) 0.044(3)
C44 0.122(5) 0.102(4) 0.060(3) -0.013(3) -0.009(3) 0.079(4)
C43 0.095(4) 0.123(5) 0.071(4) -0.029(3) -0.022(3) 0.072(4)

loop_
_atom_type_symbol
_atom_type_description
_atom_type_scat_dispersion_real
_atom_type_scat_dispersion_imag
_atom_type_scat_source
C C 0.0181 0.0091 'International Tables Vol C Tables 4.2.6.8 and 6.1.1.4'
H H 0.0000 0.0000 'International Tables Vol C Tables 4.2.6.8 and 6.1.1.4'
Cu Cu -1.9646 0.5888 'International Tables Vol C Tables 4.2.6.8 and 6.1.1.4'
N N 0.0311 0.0180 'International Tables Vol C Tables 4.2.6.8 and 6.1.1.4'
P P 0.2955 0.4335 'International Tables Vol C Tables 4.2.6.8 and 6.1.1.4'
S S 0.3331 0.5567 'International Tables Vol C Tables 4.2.6.8 and 6.1.1.4'

loop_
_exptl_crystal_face_index_h
_exptl_crystal_face_index_k
_exptl_crystal_face_index_l
_exptl_crystal_face_perp_dist
_exptl_oxdiff_crystal_face_indexfrac_h
_exptl_oxdiff_crystal_face_indexfrac_k
_exptl_oxdiff_crystal_face_indexfrac_l
_exptl_oxdiff_crystal_face_x
_exptl_oxdiff_crystal_face_y
_exptl_oxdiff_crystal_face_z
15 -6 0 0.0114 15.0000 -5.9825 -0.0013 0.1397 1.0065 -0.1416
-15 6 0 0.0264 -15.0000 5.9825 0.0013 -0.1397 -1.0065 0.1416
1 -13 0 0.0199 1.0187 -13.0064 -0.0004 0.9595 -0.1582 0.1353
-1 13 0 0.0299 -1.0187 13.0064 0.0004 -0.9595 0.1582 -0.1353
-2 1 6 0.3291 -2.0002 0.9967 6.0009 -0.1344 0.0130 0.9247
2 -1 -6 0.3873 2.0002 -0.9967 -6.0009 0.1344 -0.0130 -0.9247

loop_
_geom_angle_atom_site_label_1
_geom_angle_atom_site_label_2
_geom_angle_atom_site_label_3
_geom_angle
_geom_angle_site_symmetry_1
_geom_angle_site_symmetry_3
Cu1 Cu1 Cu1 60.0 3_665 2_655
S1 Cu1 Cu1 50.63(3) . 3_665
S1 Cu1 Cu1 50.63(3) . 2_655
S1 Cu1 P1 115.83(4) . .
S1 Cu1 P2 128.51(4) . 2_655
P1 Cu1 Cu1 92.39(4) . 3_665
P1 Cu1 Cu1 152.16(4) . 2_655
P2 Cu1 Cu1 85.48(4) 2_655 2_655
P2 Cu1 Cu1 133.53(4) 2_655 3_665
P2 Cu1 P1 115.07(5) 2_655 .
Cu1 S1 Cu1 78.74(6) . 2_655
Cu1 S1 Cu1 78.74(6) . 3_665
Cu1 S1 Cu1 78.74(6) 2_655 3_665
N1 P1 Cu1 109.43(14) . .
N1 P1 C11A 102.8(3) . .
N1 P1 C11B 108.7(7) . .
N1 P1 C21A 102.3(4) . .
N1 P1 C21B 99.6(6) . .
C11A P1 Cu1 115.7(3) . .
C11A P1 C21B 110.2(8) . .
C11B P1 Cu1 121.9(6) . .
C11B P1 C11A 12.8(7) . .
C11B P1 C21A 89.7(6) . .
C11B P1 C21B 97.8(10) . .
C21A P1 Cu1 122.0(4) . .
C21A P1 C11A 102.2(4) . .
C21A P1 C21B 8.0(11) . .
C21B P1 Cu1 116.8(9) . .
N1 P2 Cu1 116.91(13) . 3_665
N1 P2 C31A 102.1(7) . .
N1 P2 C31B 100.7(13) . .
N1 P2 C41 103.5(2) . .
C31A P2 Cu1 111.8(7) . 3_665
C31A P2 C31B 5.7(11) . .
C31A P2 C41 101.4(4) . .
C31B P2 Cu1 108.0(12) . 3_665
C41 P2 Cu1 118.70(15) . 3_665
C41 P2 C31B 107.1(8) . .
P1 N1 P2 123.2(2) . .
P1 N1 H1 118.4 . .
P2 N1 H1 118.4 . .
C12A C11A P1 117.1(7) . .
C16A C11A P1 121.8(7) . .
C16A C11A C12A 120.2(8) . .
C11A C12A H12A 120.2 . .
C13A C12A C11A 119.6(9) . .
C13A C12A H12A 120.2 . .
C12A C13A H13A 120.0 . .
C12A C13A C14A 120.0(9) . .
C14A C13A H13A 120.0 . .
C13A C14A H14A 120.9 . .
C15A C14A C13A 118.3(10) . .
C15A C14A H14A 120.9 . .
C14A C15A H15A 118.6 . .
C14A C15A C16A 122.9(10) . .
C16A C15A H15A 118.6 . .
C11A C16A C15A 118.8(9) . .
C11A C16A H16A 120.6 . .
C15A C16A H16A 120.6 . .
C12B C11B P1 116.6(14) . .
C16B C11B P1 124.7(14) . .
C16B C11B C12B 118.5(15) . .
C11B C12B H12B 118.8 . .
C13B C12B C11B 122.4(16) . .
C13B C12B H12B 118.8 . .
C12B C13B H13B 120.7 . .
C12B C13B C14B 118.6(16) . .
C14B C13B H13B 120.7 . .
C13B C14B H14B 121.2 . .
C15B C14B C13B 117.5(16) . .
C15B C14B H14B 121.2 . .
C14B C15B H15B 117.6 . .
C14B C15B C16B 124.7(16) . .
C16B C15B H15B 117.6 . .
C11B C16B H16B 121.0 . .
C15B C16B C11B 117.9(14) . .
C15B C16B H16B 121.0 . .
C22A C21A P1 120.9(8) . .
C26A C21A P1 120.1(7) . .
C26A C21A C22A 118.6(9) . .
C21A C22A H22A 119.8 . .
C23A C22A C21A 120.4(8) . .
C23A C22A H22A 119.8 . .
C22A C23A H23A 120.2 . .
C22A C23A C24A 119.7(8) . .
C24A C23A H23A 120.2 . .
C23A C24A H24A 120.0 . .
C25A C24A C23A 119.9(9) . .
C25A C24A H24A 120.0 . .
C24A C25A H25A 119.6 . .
C24A C25A C26A 120.8(10) . .
C26A C25A H25A 119.6 . .
C21A C26A C25A 120.2(9) . .
C21A C26A H26A 119.9 . .
C25A C26A H26A 119.9 . .
C22B C21B P1 117.0(14) . .
C26B C21B P1 125.6(14) . .
C26B C21B C22B 117.4(15) . .
C21B C22B H22B 119.6 . .
C21B C22B C23B 120.9(14) . .
C23B C22B H22B 119.6 . .
C22B C23B H23B 120.1 . .
C24B C23B C22B 119.9(14) . .
C24B C23B H23B 120.1 . .
C23B C24B H24B 120.5 . .
C25B C24B C23B 118.9(15) . .
C25B C24B H24B 120.5 . .
C24B C25B H25B 119.3 . .
C24B C25B C26B 121.4(15) . .
C26B C25B H25B 119.3 . .
C21B C26B C25B 121.5(15) . .
C21B C26B H26B 119.3 . .
C25B C26B H26B 119.3 . .
C32A C31A P2 116.5(9) . .
C36A C31A P2 124.6(10) . .
C36A C31A C32A 118.8(9) . .
C31A C32A H32A 120.9 . .
C31A C32A C33A 118.2(10) . .
C33A C32A H32A 120.9 . .
C32A C33A H33A 119.4 . .
C34A C33A C32A 121.3(11) . .
C34A C33A H33A 119.4 . .
C33A C34A H34A 120.1 . .
C35A C34A C33A 119.8(10) . .
C35A C34A H34A 120.1 . .
C34A C35A H35A 120.7 . .
C34A C35A C36A 118.6(9) . .
C36A C35A H35A 120.7 . .
C31A C36A H36A 118.6 . .
C35A C36A C31A 122.7(9) . .
C35A C36A H36A 118.6 . .
C32B C31B P2 118.8(17) . .
C36B C31B P2 121.1(17) . .
C36B C31B C32B 120.1(16) . .
C31B C32B H32B 119.8 . .
C31B C32B C33B 120.5(16) . .
C33B C32B H32B 119.8 . .
C32B C33B H33B 121.2 . .
C32B C33B C34B 117.5(16) . .
C34B C33B H33B 121.2 . .
C33B C34B H34B 118.9 . .
C35B C34B C33B 122.2(17) . .
C35B C34B H34B 118.9 . .
C34B C35B H35B 120.1 . .
C34B C35B C36B 119.7(16) . .
C36B C35B H35B 120.1 . .
C31B C36B H36B 120.0 . .
C35B C36B C31B 119.9(16) . .
C35B C36B H36B 120.0 . .
C46 C41 P2 122.1(4) . .
C46 C41 C42 118.8(5) . .
C42 C41 P2 119.0(4) . .
C41 C46 H46 119.9 . .
C41 C46 C45 120.2(5) . .
C45 C46 H46 119.9 . .
C46 C45 H45 120.0 . .
C44 C45 C46 120.0(6) . .
C44 C45 H45 120.0 . .
C41 C42 H42 119.8 . .
C41 C42 C43 120.4(6) . .
C43 C42 H42 119.8 . .
C45 C44 H44 119.8 . .
C45 C44 C43 120.3(6) . .
C43 C44 H44 119.8 . .
C42 C43 H43 119.9 . .
C44 C43 C42 120.2(6) . .
C44 C43 H43 119.9 . .

loop_
_geom_bond_atom_site_label_1
_geom_bond_atom_site_label_2
_geom_bond_distance
_geom_bond_site_symmetry_2
Cu1 Cu1 2.8317(11) 3_665
Cu1 Cu1 2.8317(11) 2_655
Cu1 S1 2.2320(13) .
Cu1 P1 2.2709(12) .
Cu1 P2 2.2480(13) 2_655
S1 Cu1 2.2321(13) 2_655
S1 Cu1 2.2319(13) 3_665
P1 N1 1.681(4) .
P1 C11A 1.854(9) .
P1 C11B 1.784(19) .
P1 C21A 1.795(11) .
P1 C21B 1.86(2) .
P2 Cu1 2.2480(13) 3_665
P2 N1 1.695(4) .
P2 C31A 1.774(13) .
P2 C31B 1.88(3) .
P2 C41 1.823(5) .
N1 H1 0.8800 .
C11A C12A 1.400(10) .
C11A C16A 1.376(10) .
C12A H12A 0.9500 .
C12A C13A 1.384(10) .
C13A H13A 0.9500 .
C13A C14A 1.406(13) .
C14A H14A 0.9500 .
C14A C15A 1.363(14) .
C15A H15A 0.9500 .
C15A C16A 1.376(10) .
C16A H16A 0.9500 .
C11B C12B 1.395(14) .
C11B C16B 1.380(14) .
C12B H12B 0.9500 .
C12B C13B 1.382(14) .
C13B H13B 0.9500 .
C13B C14B 1.399(15) .
C14B H14B 0.9500 .
C14B C15B 1.357(15) .
C15B H15B 0.9500 .
C15B C16B 1.377(13) .
C16B H16B 0.9500 .
C21A C22A 1.400(10) .
C21A C26A 1.374(10) .
C22A H22A 0.9500 .
C22A C23A 1.388(10) .
C23A H23A 0.9500 .
C23A C24A 1.388(12) .
C24A H24A 0.9500 .
C24A C25A 1.345(12) .
C25A H25A 0.9500 .
C25A C26A 1.405(10) .
C26A H26A 0.9500 .
C21B C22B 1.396(14) .
C21B C26B 1.370(14) .
C22B H22B 0.9500 .
C22B C23B 1.397(13) .
C23B H23B 0.9500 .
C23B C24B 1.392(15) .
C24B H24B 0.9500 .
C24B C25B 1.345(15) .
C25B H25B 0.9500 .
C25B C26B 1.388(14) .
C26B H26B 0.9500 .
C31A C32A 1.389(11) .
C31A C36A 1.386(11) .
C32A H32A 0.9500 .
C32A C33A 1.400(11) .
C33A H33A 0.9500 .
C33A C34A 1.391(14) .
C34A H34A 0.9500 .
C34A C35A 1.359(13) .
C35A H35A 0.9500 .
C35A C36A 1.377(9) .
C36A H36A 0.9500 .
C31B C32B 1.395(14) .
C31B C36B 1.384(14) .
C32B H32B 0.9500 .
C32B C33B 1.395(14) .
C33B H33B 0.9500 .
C33B C34B 1.399(16) .
C34B H34B 0.9500 .
C34B C35B 1.366(15) .
C35B H35B 0.9500 .
C35B C36B 1.382(14) .
C36B H36B 0.9500 .
C41 C46 1.374(7) .
C41 C42 1.376(7) .
C46 H46 0.9500 .
C46 C45 1.396(8) .
C45 H45 0.9500 .
C45 C44 1.348(9) .
C42 H42 0.9500 .
C42 C43 1.376(8) .
C44 H44 0.9500 .
C44 C43 1.364(10) .
C43 H43 0.9500 .

loop_
_geom_torsion_atom_site_label_1
_geom_torsion_atom_site_label_2
_geom_torsion_atom_site_label_3
_geom_torsion_atom_site_label_4
_geom_torsion
_geom_torsion_site_symmetry_1
_geom_torsion_site_symmetry_4
Cu1 Cu1 S1 Cu1 80.60(4) 3_665 2_655
Cu1 Cu1 S1 Cu1 -80.60(4) 2_655 3_665
Cu1 Cu1 P1 N1 -22.23(19) 2_655 .
Cu1 Cu1 P1 N1 -29.14(16) 3_665 .
Cu1 Cu1 P1 C11A 93.3(3) 2_655 .
Cu1 Cu1 P1 C11A 86.4(3) 3_665 .
Cu1 Cu1 P1 C11B 99.2(7) 3_665 .
Cu1 Cu1 P1 C11B 106.2(7) 2_655 .
Cu1 Cu1 P1 C21A -148.3(4) 3_665 .
Cu1 Cu1 P1 C21A -141.4(4) 2_655 .
Cu1 Cu1 P1 C21B -134.3(7) 2_655 .
Cu1 Cu1 P1 C21B -141.2(7) 3_665 .
Cu1 P1 N1 P2 15.9(3) . .
Cu1 P1 C11A C12A 28.1(6) . .
Cu1 P1 C11A C16A -162.1(6) . .
Cu1 P1 C11B C12B -19.4(16) . .
Cu1 P1 C11B C16B 165.4(14) . .
Cu1 P1 C21A C22A -100.7(9) . .
Cu1 P1 C21A C26A 71.9(10) . .
Cu1 P1 C21B C22B -75.6(17) . .
Cu1 P1 C21B C26B 104(2) . .
Cu1 P2 N1 P1 13.9(3) 3_665 .
Cu1 P2 C31A C32A 82.9(13) 3_665 .
Cu1 P2 C31A C36A -92.4(14) 3_665 .
Cu1 P2 C31B C32B 54(3) 3_665 .
Cu1 P2 C31B C36B -124(3) 3_665 .
Cu1 P2 C41 C46 -176.1(3) 3_665 .
Cu1 P2 C41 C42 0.5(4) 3_665 .
S1 Cu1 P1 N1 -75.89(17) . .
S1 Cu1 P1 C11A 39.7(3) . .
S1 Cu1 P1 C11B 52.5(7) . .
S1 Cu1 P1 C21A 165.0(4) . .
S1 Cu1 P1 C21B 172.0(7) . .
P1 Cu1 S1 Cu1 150.88(4) . 2_655
P1 Cu1 S1 Cu1 70.28(6) . 3_665
P1 C11A C12A C13A 171.9(6) . .
P1 C11A C16A C15A -173.3(8) . .
P1 C11B C12B C13B -175.0(17) . .
P1 C11B C16B C15B 174.8(17) . .
P1 C21A C22A C23A 176.1(9) . .
P1 C21A C26A C25A -176.9(8) . .
P1 C21B C22B C23B -179.4(18) . .
P1 C21B C26B C25B 178(2) . .
P2 Cu1 S1 Cu1 -38.46(7) 2_655 2_655
P2 Cu1 S1 Cu1 -119.06(5) 2_655 3_665
P2 Cu1 P1 N1 112.17(16) 2_655 .
P2 Cu1 P1 C11A -132.3(3) 2_655 .
P2 Cu1 P1 C11B -119.4(7) 2_655 .
P2 Cu1 P1 C21A -7.0(4) 2_655 .
P2 Cu1 P1 C21B 0.1(7) 2_655 .
P2 C31A C32A C33A -175.2(17) . .
P2 C31A C36A C35A 176.9(11) . .
P2 C31B C32B C33B -178(4) . .
P2 C31B C36B C35B 177(2) . .
P2 C41 C46 C45 177.1(4) . .
P2 C41 C42 C43 -176.7(5) . .
N1 P1 C11A C12A 147.4(5) . .
N1 P1 C11A C16A -42.9(7) . .
N1 P1 C11B C12B 109.3(13) . .
N1 P1 C11B C16B -66.0(18) . .
N1 P1 C21A C22A 136.7(9) . .
N1 P1 C21A C26A -50.6(10) . .
N1 P1 C21B C22B 166.8(15) . .
N1 P1 C21B C26B -14(2) . .
N1 P2 C31A C32A -42.9(13) . .
N1 P2 C31A C36A 141.9(14) . .
N1 P2 C31B C32B -69(3) . .
N1 P2 C31B C36B 112(3) . .
N1 P2 C41 C46 -44.6(4) . .
N1 P2 C41 C42 132.0(4) . .
C11A P1 N1 P2 -107.6(4) . .
C11A P1 C11B C12B 45(3) . .
C11A P1 C11B C16B -130(5) . .
C11A P1 C21A C22A 30.5(10) . .
C11A P1 C21A C26A -156.9(10) . .
C11A P1 C21B C22B 59.2(18) . .
C11A P1 C21B C26B -122(2) . .
C11A C12A C13A C14A 2.4(13) . .
C12A C11A C16A C15A -3.9(13) . .
C12A C13A C14A C15A -5(2) . .
C13A C14A C15A C16A 3(2) . .
C14A C15A C16A C11A 1.4(19) . .
C16A C11A C12A C13A 2.0(10) . .
C11B P1 N1 P2 -119.4(6) . .
C11B P1 C11A C12A -94(4) . .
C11B P1 C11A C16A 76(4) . .
C11B P1 C21A C22A 27.6(11) . .
C11B P1 C21A C26A -159.8(12) . .
C11B P1 C21B C22B 56.2(18) . .
C11B P1 C21B C26B -125(2) . .
C11B C12B C13B C14B 3(2) . .
C12B C11B C16B C15B 0(3) . .
C12B C13B C14B C15B -6(4) . .
C13B C14B C15B C16B 7(5) . .
C14B C15B C16B C11B -3(4) . .
C16B C11B C12B C13B 0.6(18) . .
C21A P1 N1 P2 146.6(5) . .
C21A P1 C11A C12A -106.8(6) . .
C21A P1 C11A C16A 63.0(8) . .
C21A P1 C11B C12B -147.8(13) . .
C21A P1 C11B C16B 36.9(18) . .
C21A P1 C21B C22B 56(7) . .
C21A P1 C21B C26B -124(9) . .
C21A C22A C23A C24A 2.4(14) . .
C22A C21A C26A C25A -4.0(16) . .
C22A C23A C24A C25A -7.6(19) . .
C23A C24A C25A C26A 7(2) . .
C24A C25A C26A C21A -1.1(17) . .
C26A C21A C22A C23A 3.3(13) . .
C21B P1 N1 P2 138.9(9) . .
C21B P1 C11A C12A -107.2(9) . .
C21B P1 C11A C16A 62.6(11) . .
C21B P1 C11B C12B -147.8(14) . .
C21B P1 C11B C16B 37.0(19) . .
C21B P1 C21A C22A -152(8) . .
C21B P1 C21A C26A 20(7) . .
C21B C22B C23B C24B 0(2) . .
C22B C21B C26B C25B -3(3) . .
C22B C23B C24B C25B 1(4) . .
C23B C24B C25B C26B -3(5) . .
C24B C25B C26B C21B 4(4) . .
C26B C21B C22B C23B 1(2) . .
C31A P2 N1 P1 136.2(5) . .
C31A P2 C31B C32B -174(23) . .
C31A P2 C31B C36B 8(18) . .
C31A P2 C41 C46 61.0(8) . .
C31A P2 C41 C42 -122.3(8) . .
C31A C32A C33A C34A 2.5(18) . .
C32A C31A C36A C35A 2(2) . .
C32A C33A C34A C35A -8(3) . .
C33A C34A C35A C36A 10(3) . .
C34A C35A C36A C31A -7(2) . .
C36A C31A C32A C33A 0.4(14) . .
C31B P2 N1 P1 130.6(9) . .
C31B P2 C31A C32A 33(20) . .
C31B P2 C31A C36A -142(22) . .
C31B P2 C41 C46 61.4(15) . .
C31B P2 C41 C42 -122.0(15) . .
C31B C32B C33B C34B 0(2) . .
C32B C31B C36B C35B -1(4) . .
C32B C33B C34B C35B 0(5) . .
C33B C34B C35B C36B 0(6) . .
C34B C35B C36B C31B 1(5) . .
C36B C31B C32B C33B 0(2) . .
C41 P2 N1 P1 -118.7(3) . .
C41 P2 C31A C32A -149.6(12) . .
C41 P2 C31A C36A 35.1(17) . .
C41 P2 C31B C32B -177(2) . .
C41 P2 C31B C36B 5(3) . .
C41 C46 C45 C44 0.2(9) . .
C41 C42 C43 C44 -1.4(9) . .
C46 C41 C42 C43 0.1(8) . .
C46 C45 C44 C43 -1.5(9) . .
C45 C44 C43 C42 2.1(10) . .
C42 C41 C46 C45 0.5(8) . .

loop_
_smtbx_masks_void_nr
_smtbx_masks_void_average_x
_smtbx_masks_void_average_y
_smtbx_masks_void_average_z
_smtbx_masks_void_volume
_smtbx_masks_void_count_electrons
1 0.000 0.000 -0.510 1454.0 116.8
